data_7203327
loop_
_publ_author_name
'Dawe, Louise N.'
'Abedin, Tareque S. M.'
'Kelly, Timothy L.'
'Thompson, Laurence K.'
'Miller, David O.'
'Zhao, Liang'
'Wilson, Claire'
'Leech, Michael A.'
'Howard, Judith A. K.'

_publ_section_title
;
 Self-assembled polymetallic square grids ([2 ? 2] M4, [3 ? 3] M9) and
 trigonal bipyramidal clusters (M5)?structural and magnetic properties
;
_journal_issue 26
_journal_name_full 'Journal of Materials Chemistry'
_journal_page_first 2645
_journal_paper_doi 10.1039/b602595a
_journal_volume 16
_journal_year 2006
_chemical_formula_sum 'C57 H54 F12 Mn4 N16 O20 S4'
_chemical_formula_weight 1859.16
_chemical_name_systematic
;
?
;
_space_group_IT_number 2
_symmetry_cell_setting triclinic
_symmetry_space_group_name_Hall '-P 1'
_symmetry_space_group_name_H-M 'P -1'
_atom_sites_solution_hydrogens geom
_atom_sites_solution_primary direct
_atom_sites_solution_secondary difmap
_audit_creation_method SHELXL-97
_cell_angle_alpha 72.6290(10)
_cell_angle_beta 80.7470(10)
_cell_angle_gamma 78.2570(10)
_cell_formula_units_Z 2
_cell_length_a 12.4058(8)
_cell_length_b 14.4617(10)
_cell_length_c 22.1102(15)
_cell_measurement_reflns_used 6935
_cell_measurement_temperature 193(2)
_cell_measurement_theta_max 26.32
_cell_measurement_theta_min 2.52
_cell_volume 3685.3(4)
_computing_cell_refinement 'Bruker SAINT (Bruker, 1997)'
_computing_data_collection 'Bruker SMART (Bruker, 1997)'
_computing_data_reduction 'Bruker SAINT (Bruker, 1997)'
_computing_molecular_graphics 'teXsan for Windows (MSC, 1997)'
_computing_publication_material 'teXsan for Windows (MSC, 1997)'
_computing_structure_refinement 'SHELXL-97 (Sheldrick, 1997)'
_computing_structure_solution 'SHELXS-97 (Sheldrick, 1990)'
_diffrn_ambient_temperature 193(2)
_diffrn_detector_area_resol_mean 8.192
_diffrn_measured_fraction_theta_full 0.994
_diffrn_measured_fraction_theta_max 0.994
_diffrn_measurement_device_type 'Bruker PLATFORM diffractometer/SMART 1000 CCD area detector'
_diffrn_measurement_method '\w scans'
_diffrn_radiation_monochromator graphite
_diffrn_radiation_source 'fine-focus sealed tube'
_diffrn_radiation_type MoK\a
_diffrn_radiation_wavelength 0.71069
_diffrn_reflns_av_R_equivalents 0.0185
_diffrn_reflns_av_sigmaI/netI 0.0275
_diffrn_reflns_limit_h_max 15
_diffrn_reflns_limit_h_min -15
_diffrn_reflns_limit_k_max 18
_diffrn_reflns_limit_k_min -18
_diffrn_reflns_limit_l_max 27
_diffrn_reflns_limit_l_min -27
_diffrn_reflns_number 29338
_diffrn_reflns_theta_full 26.41
_diffrn_reflns_theta_max 26.41
_diffrn_reflns_theta_min 0.97
_diffrn_standards_decay_% 0
_diffrn_standards_interval_time 0
_diffrn_standards_number 0
_exptl_absorpt_coefficient_mu 0.894
_exptl_absorpt_correction_T_max 0.7831
_exptl_absorpt_correction_T_min 0.5799
_exptl_absorpt_correction_type integration
_exptl_absorpt_process_details 'Bruker SHELXTL (Bruker, 1997)'
_exptl_crystal_colour orange
_exptl_crystal_density_diffrn 1.675
_exptl_crystal_density_method 'not measured'
_exptl_crystal_description prism
_exptl_crystal_F_000 1880
_exptl_crystal_size_max 0.69
_exptl_crystal_size_mid 0.30
_exptl_crystal_size_min 0.29
_refine_diff_density_max 1.536
_refine_diff_density_min -0.929
_refine_diff_density_rms 0.072
_refine_ls_extinction_method none
_refine_ls_goodness_of_fit_ref 1.031
_refine_ls_hydrogen_treatment constr
_refine_ls_matrix_type full
_refine_ls_number_parameters 1014
_refine_ls_number_reflns 15043
_refine_ls_number_restraints 0
_refine_ls_restrained_S_all 1.031
_refine_ls_R_factor_all 0.0550
_refine_ls_R_factor_gt 0.0449
_refine_ls_shift/su_max 0.002
_refine_ls_shift/su_mean 0.000
_refine_ls_structure_factor_coef Fsqd
_refine_ls_weighting_details 'calc w=1/[\s^2^(Fo^2^)+(0.0659P)^2^+4.1468P] where P=(Fo^2^+2Fc^2^)/3'
_refine_ls_weighting_scheme calc
_refine_ls_wR_factor_gt 0.1192
_refine_ls_wR_factor_ref 0.1275
_reflns_number_gt 12511
_reflns_number_total 15043
_reflns_threshold_expression >2sigma(I)
_cod_data_source_file b602595a.txt
_cod_data_source_block shelxl(2)
_cod_depositor_comments
;
The following automatic conversions were performed:
'_symmetry_cell_setting' value 'Triclinic' changed to 'triclinic'
according to '/home/saulius/struct/CIF-dictionaries/cif_core.dic'
dictionary named 'cif_core.dic' version 2.4.1 from 2010-06-29.

Automatic conversion script
Id: cif_fix_enum 1527 2010-12-29 10:47:43Z saulius 
;
_cod_original_sg_symbol_H-M P-1
_cod_database_code 7203327

loop_
_symmetry_equiv_pos_as_xyz
'x, y, z'
'-x, -y, -z'

loop_
_atom_site_label
_atom_site_type_symbol
_atom_site_fract_x
_atom_site_fract_y
_atom_site_fract_z
_atom_site_U_iso_or_equiv
_atom_site_adp_type
_atom_site_occupancy
_atom_site_symmetry_multiplicity
_atom_site_calc_flag
_atom_site_refinement_flags
_atom_site_disorder_assembly
_atom_site_disorder_group
Mn1 Mn 0.11838(3) 1.00280(3) 0.301558(19) 0.02843(10) Uani 1 1 d . . .
Mn2 Mn -0.15405(3) 1.14917(3) 0.224576(19) 0.02952(10) Uani 1 1 d . . .
Mn3 Mn -0.04578(3) 1.40353(3) 0.186241(19) 0.02970(10) Uani 1 1 d . . .
Mn4 Mn 0.18826(3) 1.25822(3) 0.301029(19) 0.02919(10) Uani 1 1 d . . .
S1 S 0.30541(6) 0.93074(5) 0.40723(4) 0.03820(17) Uani 1 1 d . . .
S2 S 0.26620(7) 1.39440(5) 0.45614(4) 0.04097(17) Uani 1 1 d . . .
S3 S 0.33887(7) 1.58768(6) 0.12833(4) 0.04608(19) Uani 1 1 d . . .
S4 S 0.70980(18) 0.87245(18) 0.13445(13) 0.0544(5) Uiso 0.50 1 d P . .
S5 S 0.71360(19) 0.9024(2) 0.11259(13) 0.0589(6) Uiso 0.50 1 d P . .
F1 F 0.3541(3) 0.74976(19) 0.4030(2) 0.1217(13) Uani 1 1 d . . .
F2 F 0.4529(4) 0.7890(2) 0.4605(2) 0.1506(19) Uani 1 1 d . . .
F3 F 0.4823(2) 0.8332(3) 0.3603(2) 0.1216(13) Uani 1 1 d . . .
F4 F 0.3881(2) 1.39626(19) 0.54137(11) 0.0723(7) Uani 1 1 d . . .
F5 F 0.47667(19) 1.4011(2) 0.45046(13) 0.0775(7) Uani 1 1 d . . .
F6 F 0.3682(2) 1.52910(16) 0.46558(13) 0.0741(7) Uani 1 1 d . . .
F7 F 0.4723(2) 1.50638(19) 0.21616(13) 0.0801(8) Uani 1 1 d . . .
F8 F 0.3489(3) 1.6228(3) 0.23626(14) 0.1015(10) Uani 1 1 d . . .
F9 F 0.4884(2) 1.6538(2) 0.16775(15) 0.0855(8) Uani 1 1 d . . .
F10 F 0.7382(3) 0.8564(3) 0.01287(15) 0.1188(12) Uani 1 1 d . . .
F11 F 0.5844(3) 0.8277(4) 0.06409(18) 0.1385(17) Uani 1 1 d . . .
F12 F 0.7203(5) 0.7329(5) 0.0967(3) 0.0984(18) Uiso 0.50 1 d P . .
F13 F 0.5940(6) 0.9586(6) 0.0403(4) 0.118(2) Uiso 0.50 1 d P . .
O1 O 0.01867(16) 1.07467(14) 0.22227(9) 0.0312(4) Uani 1 1 d . . .
O2 O -0.14138(15) 1.28993(13) 0.24236(8) 0.0295(4) Uani 1 1 d . . .
O3 O 0.11842(15) 1.31257(13) 0.20978(8) 0.0297(4) Uani 1 1 d . . .
O4 O 0.09197(15) 1.14047(13) 0.33000(9) 0.0302(4) Uani 1 1 d . . .
O5 O 0.04245(17) 1.52606(15) 0.16564(12) 0.0463(5) Uani 1 1 d . . .
O6 O 0.2559(3) 1.38955(18) 0.28423(11) 0.0588(7) Uani 1 1 d . . .
O7 O 0.28949(19) 1.19497(15) 0.37997(10) 0.0428(5) Uani 1 1 d . . .
O8 O 0.27425(17) 0.96116(16) 0.34311(10) 0.0404(5) Uani 1 1 d . . .
O9 O 0.3689(2) 0.99495(17) 0.41888(13) 0.0579(7) Uani 1 1 d . . .
O10 O 0.2188(3) 0.9010(2) 0.45526(13) 0.0738(8) Uani 1 1 d . . .
O11 O 0.2942(2) 1.28876(16) 0.47176(12) 0.0558(6) Uani 1 1 d . . .
O12 O 0.1729(2) 1.4312(2) 0.49377(15) 0.0673(7) Uani 1 1 d . . .
O13 O 0.2702(3) 1.44296(19) 0.38902(12) 0.0667(8) Uani 1 1 d . . .
O14 O 0.2740(2) 1.5113(2) 0.16217(12) 0.0598(7) Uani 1 1 d . . .
O15 O 0.2771(3) 1.6830(2) 0.10749(15) 0.0817(9) Uani 1 1 d . . .
O16 O 0.4237(2) 1.5583(2) 0.08203(12) 0.0574(6) Uani 1 1 d . . .
O17 O 0.6370(4) 0.8718(3) 0.17613(18) 0.1181(15) Uani 1 1 d . . .
O18 O 0.8147(6) 0.8996(6) 0.1134(3) 0.221(4) Uani 1 1 d . . .
O19 O 0.6702(6) 0.9985(5) 0.0791(4) 0.0890(19) Uiso 0.50 1 d P . .
O20 O 0.7708(9) 0.7736(8) 0.1478(5) 0.136(3) Uiso 0.50 1 d P . .
O21 O -0.0122(3) 0.7189(2) 0.1486(2) 0.0901(11) Uani 1 1 d . . .
N1 N 0.21968(19) 0.96780(17) 0.21585(11) 0.0340(5) Uani 1 1 d . . .
N2 N 0.0012(2) 1.07717(19) 0.11833(11) 0.0366(5) Uani 1 1 d . . .
N3 N -0.1020(2) 1.13207(18) 0.12921(11) 0.0341(5) Uani 1 1 d . . .
N4 N -0.2954(2) 1.22567(17) 0.16126(11) 0.0359(5) Uani 1 1 d . . .
N5 N -0.2071(2) 1.00169(18) 0.27773(12) 0.0380(5) Uani 1 1 d . . .
N6 N -0.26334(19) 1.16411(17) 0.30970(11) 0.0329(5) Uani 1 1 d . . .
N7 N -0.2908(2) 1.25679(18) 0.31964(11) 0.0343(5) Uani 1 1 d . . .
N8 N -0.1773(2) 1.47602(18) 0.24915(12) 0.0366(5) Uani 1 1 d . . .
N9 N -0.1590(2) 1.46184(19) 0.10390(12) 0.0393(6) Uani 1 1 d . . .
N10 N 0.03141(19) 1.34385(17) 0.10649(11) 0.0311(5) Uani 1 1 d . . .
N11 N 0.13314(19) 1.28237(17) 0.11090(11) 0.0325(5) Uani 1 1 d . . .
N12 N 0.30979(19) 1.18807(16) 0.23484(11) 0.0319(5) Uani 1 1 d . . .
N13 N 0.0325(2) 1.31466(16) 0.35572(11) 0.0335(5) Uani 1 1 d . . .
N14 N -0.05814(19) 1.08322(16) 0.39789(11) 0.0321(5) Uani 1 1 d . . .
N15 N -0.01399(19) 0.99746(16) 0.37983(11) 0.0304(5) Uani 1 1 d . . .
N16 N 0.0840(2) 0.84339(17) 0.34197(12) 0.0354(5) Uani 1 1 d . . .
C1 C 0.3214(3) 0.9138(2) 0.21403(16) 0.0414(7) Uani 1 1 d . . .
C2 C 0.3720(3) 0.8843(3) 0.16112(19) 0.0519(8) Uani 1 1 d . . .
C3 C 0.3174(3) 0.9118(3) 0.10765(19) 0.0576(9) Uani 1 1 d . . .
C4 C 0.2134(3) 0.9676(3) 0.10805(16) 0.0487(8) Uani 1 1 d . . .
C5 C 0.1670(2) 0.9944(2) 0.16331(14) 0.0340(6) Uani 1 1 d . . .
C6 C 0.0545(2) 1.0534(2) 0.16821(13) 0.0317(6) Uani 1 1 d . . .
C7 C -0.1666(3) 1.1597(2) 0.08474(13) 0.0364(6) Uani 1 1 d . . .
C8 C -0.1401(3) 1.1356(3) 0.02237(16) 0.0513(8) Uani 1 1 d . . .
C9 C -0.2740(3) 1.2194(2) 0.10037(14) 0.0367(6) Uani 1 1 d . . .
C10 C -0.3469(3) 1.2697(3) 0.05548(15) 0.0487(8) Uani 1 1 d . . .
C11 C -0.4428(3) 1.3281(3) 0.07295(18) 0.0542(9) Uani 1 1 d . . .
C12 C -0.4653(3) 1.3329(2) 0.13466(17) 0.0477(8) Uani 1 1 d . . .
C13 C -0.3898(3) 1.2803(2) 0.17736(16) 0.0426(7) Uani 1 1 d . . .
C14 C -0.1694(3) 0.9180(2) 0.26175(17) 0.0470(7) Uani 1 1 d . . .
C15 C -0.1916(3) 0.8278(3) 0.3007(2) 0.0566(9) Uani 1 1 d . . .
C16 C -0.2581(4) 0.8246(3) 0.3567(2) 0.0608(10) Uani 1 1 d . . .
C17 C -0.3001(3) 0.9104(3) 0.37348(17) 0.0521(9) Uani 1 1 d . . .
C18 C -0.2730(3) 0.9984(2) 0.33326(14) 0.0388(7) Uani 1 1 d . . .
C19 C -0.3086(2) 1.0937(2) 0.34885(13) 0.0365(6) Uani 1 1 d . . .
C20 C -0.3865(3) 1.1034(3) 0.40637(16) 0.0526(9) Uani 1 1 d . . .
C21 C -0.2245(2) 1.3141(2) 0.28194(12) 0.0290(5) Uani 1 1 d . . .
C22 C -0.2496(2) 1.4184(2) 0.28448(13) 0.0314(6) Uani 1 1 d . . .
C23 C -0.3436(3) 1.4534(2) 0.31972(15) 0.0420(7) Uani 1 1 d . . .
C24 C -0.3651(3) 1.5516(3) 0.31711(17) 0.0490(8) Uani 1 1 d . . .
C25 C -0.2929(3) 1.6119(3) 0.28008(19) 0.0528(9) Uani 1 1 d . . .
C26 C -0.2001(3) 1.5715(2) 0.24778(18) 0.0490(8) Uani 1 1 d . . .
C27 C -0.2548(3) 1.5241(3) 0.10283(16) 0.0504(8) Uani 1 1 d . . .
C28 C -0.3137(3) 1.5606(3) 0.04999(19) 0.0559(9) Uani 1 1 d . . .
C29 C -0.2713(3) 1.5316(3) -0.00393(18) 0.0555(9) Uani 1 1 d . . .
C30 C -0.1737(3) 1.4658(3) -0.00335(16) 0.0468(7) Uani 1 1 d . . .
C31 C -0.1189(2) 1.4317(2) 0.05091(13) 0.0352(6) Uani 1 1 d . . .
C32 C -0.0126(2) 1.3628(2) 0.05421(13) 0.0333(6) Uani 1 1 d . . .
C33 C 0.0386(3) 1.3210(3) 0.00042(15) 0.0459(7) Uani 1 1 d . . .
C34 C 0.1689(2) 1.27247(18) 0.16539(12) 0.0283(5) Uani 1 1 d . . .
C35 C 0.2786(2) 1.20807(19) 0.17622(13) 0.0300(5) Uani 1 1 d . . .
C36 C 0.3442(2) 1.1707(2) 0.12876(14) 0.0379(6) Uani 1 1 d . . .
C37 C 0.4437(3) 1.1103(2) 0.14263(16) 0.0435(7) Uani 1 1 d . . .
C38 C 0.4757(3) 1.0889(2) 0.20304(17) 0.0434(7) Uani 1 1 d . . .
C39 C 0.4071(2) 1.1293(2) 0.24752(15) 0.0390(6) Uani 1 1 d . . .
C40 C 0.0044(3) 1.4030(2) 0.36788(16) 0.0426(7) Uani 1 1 d . . .
C41 C -0.0877(3) 1.4259(2) 0.40753(16) 0.0458(7) Uani 1 1 d . . .
C42 C -0.1541(3) 1.3566(2) 0.43655(15) 0.0451(7) Uani 1 1 d . . .
C43 C -0.1272(3) 1.2648(2) 0.42450(14) 0.0374(6) Uani 1 1 d . . .
C44 C -0.0336(2) 1.24738(19) 0.38359(12) 0.0307(6) Uani 1 1 d . . .
C45 C 0.0025(2) 1.15069(19) 0.36854(12) 0.0283(5) Uani 1 1 d . . .
C46 C -0.0407(2) 0.9164(2) 0.41684(13) 0.0319(6) Uani 1 1 d . . .
C47 C -0.1137(3) 0.9083(2) 0.47786(15) 0.0459(7) Uani 1 1 d . . .
C48 C 0.0130(2) 0.8280(2) 0.39571(14) 0.0337(6) Uani 1 1 d . . .
C49 C -0.0056(3) 0.7337(2) 0.43014(15) 0.0436(7) Uani 1 1 d . . .
C50 C 0.0499(3) 0.6546(2) 0.40977(18) 0.0522(9) Uani 1 1 d . . .
C51 C 0.1228(3) 0.6697(2) 0.3552(2) 0.0543(9) Uani 1 1 d . . .
C52 C 0.1357(3) 0.7654(2) 0.32254(17) 0.0467(8) Uani 1 1 d . . .
C53 C 0.4038(4) 0.8198(3) 0.4082(3) 0.0744(13) Uani 1 1 d . . .
C54 C 0.3815(3) 1.4317(2) 0.47930(16) 0.0466(7) Uani 1 1 d . . .
C55 C 0.4159(3) 1.5930(3) 0.19087(19) 0.0576(9) Uani 1 1 d . . .
C56 C 0.6635(8) 0.8739(8) 0.0607(4) 0.064(2) Uiso 0.50 1 d P . .
C57 C 0.6855(7) 0.8216(7) 0.0700(4) 0.061(2) Uiso 0.50 1 d P . .
C58 C 0.0456(4) 0.7684(5) 0.1695(4) 0.119(3) Uani 1 1 d . . .
H1 H 0.3596 0.8948 0.2509 0.049 Uiso 1 1 d . . .
H2 H 0.4438 0.8457 0.1615 0.061 Uiso 1 1 d . . .
H3 H 0.3511 0.8926 0.0706 0.069 Uiso 1 1 d . . .
H4 H 0.1743 0.9874 0.0713 0.058 Uiso 1 1 d . . .
H5 H -0.0675 1.0968 0.0204 0.083 Uiso 1 1 d . . .
H6 H -0.1411 1.1940 -0.0119 0.083 Uiso 1 1 d . . .
H7 H -0.1920 1.0987 0.0176 0.083 Uiso 1 1 d . . .
H8 H -0.3308 1.2642 0.0130 0.058 Uiso 1 1 d . . .
H9 H -0.4930 1.3642 0.0425 0.065 Uiso 1 1 d . . .
H10 H -0.5315 1.3717 0.1477 0.058 Uiso 1 1 d . . .
H11 H -0.4061 1.2831 0.2204 0.050 Uiso 1 1 d . . .
H12 H -0.1257 0.9202 0.2221 0.057 Uiso 1 1 d . . .
H13 H -0.1604 0.7690 0.2889 0.068 Uiso 1 1 d . . .
H14 H -0.2757 0.7636 0.3837 0.072 Uiso 1 1 d . . .
H15 H -0.3469 0.9100 0.4120 0.063 Uiso 1 1 d . . .
H16 H -0.4522 1.0791 0.4065 0.083 Uiso 1 1 d . . .
H17 H -0.3524 1.0666 0.4441 0.083 Uiso 1 1 d . . .
H18 H -0.4050 1.1706 0.4064 0.083 Uiso 1 1 d . . .
H19 H -0.3921 1.4102 0.3451 0.051 Uiso 1 1 d . . .
H20 H -0.4291 1.5775 0.3407 0.059 Uiso 1 1 d . . .
H21 H -0.3067 1.6802 0.2768 0.063 Uiso 1 1 d . . .
H22 H -0.1500 1.6135 0.2231 0.059 Uiso 1 1 d . . .
H23 H -0.2841 1.5447 0.1402 0.061 Uiso 1 1 d . . .
H24 H -0.3819 1.6045 0.0511 0.067 Uiso 1 1 d . . .
H25 H -0.3090 1.5556 -0.0412 0.067 Uiso 1 1 d . . .
H26 H -0.1437 1.4435 -0.0400 0.056 Uiso 1 1 d . . .
H27 H -0.0168 1.3066 -0.0187 0.075 Uiso 1 1 d . . .
H28 H 0.0785 1.3669 -0.0308 0.075 Uiso 1 1 d . . .
H29 H 0.0892 1.2620 0.0157 0.075 Uiso 1 1 d . . .
H30 H 0.3206 1.1868 0.0874 0.045 Uiso 1 1 d . . .
H31 H 0.4905 1.0842 0.1110 0.052 Uiso 1 1 d . . .
H32 H 0.5440 1.0476 0.2136 0.052 Uiso 1 1 d . . .
H33 H 0.4292 1.1148 0.2889 0.046 Uiso 1 1 d . . .
H34 H 0.0504 1.4510 0.3483 0.051 Uiso 1 1 d . . .
H35 H -0.1058 1.4891 0.4146 0.055 Uiso 1 1 d . . .
H36 H -0.2177 1.3711 0.4645 0.054 Uiso 1 1 d . . .
H37 H -0.1724 1.2157 0.4437 0.044 Uiso 1 1 d . . .
H38 H -0.1525 0.9717 0.4798 0.074 Uiso 1 1 d . . .
H39 H -0.0706 0.8814 0.5131 0.074 Uiso 1 1 d . . .
H40 H -0.1663 0.8669 0.4812 0.074 Uiso 1 1 d . . .
H41 H -0.0561 0.7245 0.4678 0.052 Uiso 1 1 d . . .
H42 H 0.0385 0.5900 0.4325 0.063 Uiso 1 1 d . . .
H43 H 0.1622 0.6161 0.3401 0.064 Uiso 1 1 d . . .
H44 H 0.1846 0.7755 0.2843 0.056 Uiso 1 1 d . . .
H45 H 0.0242 1.5796 0.1612 0.076 Uiso 1 1 d . . .
H46 H 0.1003 1.5210 0.1643 0.076 Uiso 1 1 d . . .
H47 H 0.2607 1.4233 0.2552 0.076 Uiso 1 1 d . . .
H48 H 0.2759 1.4108 0.3124 0.076 Uiso 1 1 d . . .
H49 H 0.3030 1.2227 0.4034 0.076 Uiso 1 1 d . . .
H50 H 0.3146 1.1308 0.3986 0.076 Uiso 1 1 d . . .
H51 H 0.0397 0.8361 0.1432 0.139 Uiso 1 1 d . . .
H52 H 0.0182 0.7704 0.2121 0.139 Uiso 1 1 d . . .
H53 H 0.1216 0.7403 0.1681 0.139 Uiso 1 1 d . . .
H54 H -0.0835 0.7608 0.1379 0.076 Uiso 1 1 d . . .

loop_
_atom_site_aniso_label
_atom_site_aniso_U_11
_atom_site_aniso_U_22
_atom_site_aniso_U_33
_atom_site_aniso_U_23
_atom_site_aniso_U_13
_atom_site_aniso_U_12
Mn1 0.0316(2) 0.0239(2) 0.0296(2) -0.00748(16) -0.00112(16) -0.00556(15)
Mn2 0.0343(2) 0.0296(2) 0.0255(2) -0.00819(16) -0.00232(16) -0.00717(16)
Mn3 0.0299(2) 0.0291(2) 0.0290(2) -0.00826(16) 0.00255(16) -0.00621(16)
Mn4 0.0369(2) 0.0254(2) 0.0267(2) -0.00779(16) -0.00184(16) -0.00855(16)
S1 0.0446(4) 0.0316(4) 0.0369(4) -0.0065(3) -0.0091(3) -0.0037(3)
S2 0.0541(5) 0.0326(4) 0.0414(4) -0.0147(3) -0.0087(3) -0.0094(3)
S3 0.0390(4) 0.0444(4) 0.0436(4) 0.0058(3) -0.0047(3) -0.0082(3)
F1 0.143(3) 0.0433(14) 0.194(4) -0.0468(19) -0.064(3) 0.0055(16)
F2 0.214(4) 0.084(2) 0.156(3) -0.040(2) -0.136(3) 0.072(2)
F3 0.0534(16) 0.154(3) 0.172(4) -0.095(3) -0.015(2) 0.0286(18)
F4 0.0891(17) 0.0890(17) 0.0493(12) -0.0226(12) -0.0228(12) -0.0209(14)
F5 0.0504(13) 0.0898(18) 0.0877(18) -0.0273(14) 0.0100(12) -0.0106(12)
F6 0.0860(17) 0.0452(12) 0.1016(19) -0.0235(12) -0.0129(14) -0.0273(11)
F7 0.0932(18) 0.0706(16) 0.0822(17) -0.0086(13) -0.0532(15) -0.0109(14)
F8 0.111(2) 0.134(3) 0.0737(18) -0.0584(18) 0.0126(16) -0.024(2)
F9 0.0877(18) 0.0778(17) 0.106(2) -0.0299(15) -0.0055(15) -0.0437(15)
F10 0.096(2) 0.168(3) 0.0674(18) -0.026(2) 0.0249(16) -0.002(2)
F11 0.099(2) 0.252(5) 0.117(3) -0.114(3) 0.016(2) -0.073(3)
O1 0.0370(10) 0.0314(10) 0.0279(9) -0.0127(8) -0.0024(8) -0.0055(8)
O2 0.0304(9) 0.0304(9) 0.0277(9) -0.0096(7) 0.0028(7) -0.0074(7)
O3 0.0331(9) 0.0288(9) 0.0275(9) -0.0103(7) -0.0003(7) -0.0040(7)
O4 0.0348(10) 0.0260(9) 0.0311(9) -0.0106(7) 0.0020(8) -0.0079(7)
O5 0.0340(11) 0.0314(11) 0.0715(15) -0.0129(10) 0.0000(10) -0.0075(9)
O6 0.106(2) 0.0461(13) 0.0346(12) -0.0034(10) -0.0112(12) -0.0454(14)
O7 0.0610(14) 0.0328(11) 0.0385(11) -0.0102(9) -0.0179(10) -0.0058(10)
O8 0.0354(11) 0.0462(12) 0.0379(11) -0.0090(9) -0.0068(9) -0.0045(9)
O9 0.0732(17) 0.0371(12) 0.0714(17) -0.0134(11) -0.0381(14) -0.0054(11)
O10 0.082(2) 0.085(2) 0.0458(15) -0.0079(14) 0.0092(14) -0.0240(17)
O11 0.0915(19) 0.0333(12) 0.0491(14) -0.0156(10) -0.0124(13) -0.0144(12)
O12 0.0513(15) 0.0690(18) 0.088(2) -0.0367(16) 0.0066(14) -0.0120(13)
O13 0.114(2) 0.0466(14) 0.0444(14) -0.0134(11) -0.0305(15) -0.0056(14)
O14 0.0490(14) 0.0755(18) 0.0453(13) 0.0120(12) -0.0092(11) -0.0285(13)
O15 0.084(2) 0.0617(18) 0.073(2) 0.0019(15) -0.0107(16) 0.0180(16)
O16 0.0519(14) 0.0669(16) 0.0481(14) -0.0110(12) 0.0018(11) -0.0107(12)
O17 0.171(4) 0.131(4) 0.072(2) -0.054(2) -0.039(3) -0.011(3)
O18 0.220(7) 0.350(10) 0.144(5) -0.017(6) -0.045(5) -0.218(7)
O21 0.077(2) 0.0410(15) 0.159(4) -0.0240(18) -0.041(2) -0.0068(14)
N1 0.0354(12) 0.0293(12) 0.0379(13) -0.0119(10) 0.0023(10) -0.0074(10)
N2 0.0400(13) 0.0436(14) 0.0302(12) -0.0148(10) -0.0003(10) -0.0117(11)
N3 0.0379(13) 0.0370(13) 0.0298(12) -0.0097(10) -0.0009(10) -0.0130(10)
N4 0.0433(14) 0.0329(12) 0.0343(12) -0.0078(10) -0.0099(10) -0.0102(10)
N5 0.0415(13) 0.0371(13) 0.0379(13) -0.0071(10) -0.0076(11) -0.0141(11)
N6 0.0341(12) 0.0374(13) 0.0291(11) -0.0080(10) -0.0015(9) -0.0133(10)
N7 0.0359(12) 0.0397(13) 0.0297(12) -0.0126(10) 0.0014(9) -0.0111(10)
N8 0.0371(13) 0.0352(13) 0.0406(13) -0.0173(11) 0.0037(10) -0.0089(10)
N9 0.0337(12) 0.0442(14) 0.0337(13) -0.0024(11) 0.0010(10) -0.0087(11)
N10 0.0312(11) 0.0326(12) 0.0298(11) -0.0090(9) -0.0014(9) -0.0070(9)
N11 0.0334(12) 0.0346(12) 0.0294(11) -0.0109(10) -0.0012(9) -0.0039(10)
N12 0.0322(12) 0.0291(11) 0.0333(12) -0.0066(9) -0.0015(9) -0.0072(9)
N13 0.0434(13) 0.0279(11) 0.0314(12) -0.0116(9) -0.0043(10) -0.0055(10)
N14 0.0362(12) 0.0274(11) 0.0316(12) -0.0082(9) -0.0003(9) -0.0055(9)
N15 0.0338(12) 0.0262(11) 0.0316(11) -0.0067(9) -0.0044(9) -0.0070(9)
N16 0.0365(12) 0.0264(11) 0.0435(13) -0.0091(10) -0.0038(10) -0.0068(9)
C1 0.0377(16) 0.0350(15) 0.0500(18) -0.0129(13) 0.0014(13) -0.0053(12)
C2 0.0428(18) 0.0461(19) 0.069(2) -0.0290(17) 0.0080(16) -0.0037(14)
C3 0.053(2) 0.071(2) 0.061(2) -0.045(2) 0.0108(17) -0.0107(18)
C4 0.0475(18) 0.064(2) 0.0460(18) -0.0340(17) 0.0036(14) -0.0126(16)
C5 0.0381(15) 0.0333(14) 0.0360(15) -0.0157(12) 0.0017(12) -0.0131(12)
C6 0.0379(14) 0.0292(13) 0.0325(14) -0.0124(11) 0.0012(11) -0.0136(11)
C7 0.0470(16) 0.0371(15) 0.0283(14) -0.0046(11) -0.0062(12) -0.0190(13)
C8 0.061(2) 0.065(2) 0.0336(16) -0.0165(15) -0.0079(15) -0.0151(17)
C9 0.0450(16) 0.0328(14) 0.0333(14) -0.0001(11) -0.0091(12) -0.0179(12)
C10 0.055(2) 0.055(2) 0.0334(16) 0.0020(14) -0.0124(14) -0.0185(16)
C11 0.052(2) 0.052(2) 0.051(2) 0.0046(16) -0.0190(16) -0.0077(16)
C12 0.0469(18) 0.0352(16) 0.059(2) -0.0068(14) -0.0135(15) -0.0044(13)
C13 0.0476(18) 0.0379(16) 0.0452(17) -0.0128(13) -0.0096(14) -0.0078(13)
C14 0.0523(19) 0.0390(17) 0.0535(19) -0.0127(14) -0.0083(15) -0.0140(14)
C15 0.063(2) 0.0370(17) 0.075(3) -0.0138(17) -0.017(2) -0.0167(16)
C16 0.078(3) 0.0415(19) 0.064(2) 0.0036(17) -0.018(2) -0.0326(18)
C17 0.061(2) 0.052(2) 0.0450(18) -0.0016(15) -0.0077(16) -0.0314(17)
C18 0.0414(16) 0.0426(16) 0.0360(15) -0.0044(13) -0.0099(12) -0.0202(13)
C19 0.0380(15) 0.0440(16) 0.0296(14) -0.0057(12) -0.0062(11) -0.0164(13)
C20 0.057(2) 0.062(2) 0.0381(17) -0.0097(15) 0.0115(15) -0.0289(17)
C21 0.0287(13) 0.0356(14) 0.0249(12) -0.0114(11) -0.0020(10) -0.0068(11)
C22 0.0326(14) 0.0356(14) 0.0285(13) -0.0123(11) -0.0020(11) -0.0068(11)
C23 0.0385(16) 0.0502(18) 0.0409(16) -0.0218(14) 0.0050(13) -0.0089(13)
C24 0.0414(17) 0.056(2) 0.056(2) -0.0335(17) 0.0025(15) -0.0012(15)
C25 0.054(2) 0.0413(18) 0.070(2) -0.0312(17) -0.0006(17) -0.0042(15)
C26 0.0474(18) 0.0377(17) 0.066(2) -0.0225(16) 0.0050(16) -0.0122(14)
C27 0.0366(16) 0.058(2) 0.0448(18) -0.0019(15) 0.0002(14) -0.0026(15)
C28 0.0343(17) 0.067(2) 0.058(2) -0.0041(18) -0.0085(15) -0.0058(16)
C29 0.0438(18) 0.066(2) 0.055(2) -0.0070(18) -0.0201(16) -0.0088(17)
C30 0.0464(18) 0.0532(19) 0.0435(17) -0.0096(15) -0.0125(14) -0.0137(15)
C31 0.0352(14) 0.0371(15) 0.0339(14) -0.0033(12) -0.0038(11) -0.0167(12)
C32 0.0389(15) 0.0328(14) 0.0303(14) -0.0067(11) -0.0026(11) -0.0146(12)
C33 0.0562(19) 0.0524(19) 0.0323(15) -0.0144(14) -0.0068(14) -0.0103(15)
C34 0.0323(13) 0.0238(12) 0.0288(13) -0.0077(10) 0.0025(10) -0.0084(10)
C35 0.0329(14) 0.0252(12) 0.0330(14) -0.0095(11) 0.0015(11) -0.0087(10)
C36 0.0396(15) 0.0375(15) 0.0372(15) -0.0158(12) 0.0053(12) -0.0069(12)
C37 0.0397(16) 0.0380(16) 0.0535(19) -0.0207(14) 0.0091(14) -0.0065(13)
C38 0.0332(15) 0.0338(15) 0.059(2) -0.0107(14) -0.0017(14) -0.0012(12)
C39 0.0343(15) 0.0365(15) 0.0434(16) -0.0060(13) -0.0051(12) -0.0060(12)
C40 0.0524(18) 0.0332(15) 0.0476(18) -0.0189(13) -0.0076(14) -0.0060(13)
C41 0.059(2) 0.0365(16) 0.0479(18) -0.0244(14) -0.0090(15) 0.0014(14)
C42 0.0490(18) 0.0481(18) 0.0380(16) -0.0209(14) -0.0007(13) 0.0031(14)
C43 0.0422(16) 0.0380(15) 0.0306(14) -0.0111(12) 0.0004(12) -0.0040(12)
C44 0.0394(15) 0.0292(13) 0.0245(12) -0.0087(10) -0.0064(11) -0.0033(11)
C45 0.0338(13) 0.0268(13) 0.0246(12) -0.0068(10) -0.0059(10) -0.0038(10)
C46 0.0326(14) 0.0325(14) 0.0316(14) -0.0054(11) -0.0077(11) -0.0093(11)
C47 0.057(2) 0.0434(17) 0.0348(16) -0.0045(13) 0.0023(14) -0.0182(15)
C48 0.0352(14) 0.0296(14) 0.0368(14) -0.0028(11) -0.0104(11) -0.0109(11)
C49 0.0522(18) 0.0341(15) 0.0440(17) -0.0023(13) -0.0092(14) -0.0157(14)
C50 0.066(2) 0.0276(15) 0.062(2) -0.0008(14) -0.0163(18) -0.0161(15)
C51 0.057(2) 0.0276(15) 0.078(3) -0.0152(16) -0.0045(18) -0.0060(14)
C52 0.0489(18) 0.0310(15) 0.059(2) -0.0137(14) 0.0023(15) -0.0082(13)
C53 0.082(3) 0.049(2) 0.099(3) -0.029(2) -0.047(3) 0.017(2)
C54 0.0523(19) 0.0435(18) 0.0467(18) -0.0167(15) -0.0002(15) -0.0114(15)
C55 0.063(2) 0.057(2) 0.056(2) -0.0179(18) -0.0027(18) -0.0190(18)
C58 0.061(3) 0.153(6) 0.185(7) -0.125(6) 0.010(4) -0.015(3)

loop_
_atom_type_symbol
_atom_type_description
_atom_type_scat_dispersion_real
_atom_type_scat_dispersion_imag
_atom_type_scat_source
C C 0.0033 0.0016 'International Tables Vol C Tables 4.2.6.8 and 6.1.1.4'
H H 0.0000 0.0000 'International Tables Vol C Tables 4.2.6.8 and 6.1.1.4'
N N 0.0061 0.0033 'International Tables Vol C Tables 4.2.6.8 and 6.1.1.4'
O O 0.0106 0.0060 'International Tables Vol C Tables 4.2.6.8 and 6.1.1.4'
S S 0.1246 0.1234 'International Tables Vol C Tables 4.2.6.8 and 6.1.1.4'
F F 0.0171 0.0103 'International Tables Vol C Tables 4.2.6.8 and 6.1.1.4'
Mn Mn 0.3368 0.7283 'International Tables Vol C Tables 4.2.6.8 and 6.1.1.4'

loop_
_geom_angle_atom_site_label_1
_geom_angle_atom_site_label_2
_geom_angle_atom_site_label_3
_geom_angle
_geom_angle_site_symmetry_1
_geom_angle_site_symmetry_3
_geom_angle_publ_flag
O8 Mn1 N15 107.26(8) . . ?
O8 Mn1 O1 152.23(8) . . ?
N15 Mn1 O1 98.63(8) . . ?
O8 Mn1 O4 88.22(8) . . ?
N15 Mn1 O4 71.00(7) . . ?
O1 Mn1 O4 90.92(7) . . ?
O8 Mn1 N1 84.80(9) . . ?
N15 Mn1 N1 158.41(8) . . ?
O1 Mn1 N1 74.10(8) . . ?
O4 Mn1 N1 128.42(8) . . ?
O8 Mn1 N16 90.57(8) . . ?
N15 Mn1 N16 71.06(8) . . ?
O1 Mn1 N16 107.50(8) . . ?
O4 Mn1 N16 139.77(8) . . ?
N1 Mn1 N16 91.43(9) . . ?
N6 Mn2 N3 159.12(9) . . ?
N6 Mn2 O1 125.81(8) . . ?
N3 Mn2 O1 72.20(8) . . ?
N6 Mn2 O2 71.41(8) . . ?
N3 Mn2 O2 118.29(8) . . ?
O1 Mn2 O2 102.38(7) . . ?
N6 Mn2 N5 70.86(9) . . ?
N3 Mn2 N5 101.90(9) . . ?
O1 Mn2 N5 88.77(8) . . ?
O2 Mn2 N5 139.81(8) . . ?
N6 Mn2 N4 91.09(9) . . ?
N3 Mn2 N4 71.00(9) . . ?
O1 Mn2 N4 142.98(8) . . ?
O2 Mn2 N4 91.47(8) . . ?
N5 Mn2 N4 102.55(9) . . ?
O5 Mn3 O2 158.22(8) . . ?
O5 Mn3 N10 98.74(9) . . ?
O2 Mn3 N10 101.41(8) . . ?
O5 Mn3 O3 84.07(7) . . ?
O2 Mn3 O3 94.81(7) . . ?
N10 Mn3 O3 70.73(8) . . ?
O5 Mn3 N8 89.52(9) . . ?
O2 Mn3 N8 74.19(8) . . ?
N10 Mn3 N8 159.82(9) . . ?
O3 Mn3 N8 128.76(8) . . ?
O5 Mn3 N9 99.45(9) . . ?
O2 Mn3 N9 94.98(8) . . ?
N10 Mn3 N9 70.63(9) . . ?
O3 Mn3 N9 141.29(8) . . ?
N8 Mn3 N9 89.93(9) . . ?
O6 Mn4 O4 167.78(9) . . ?
O6 Mn4 O7 86.94(9) . . ?
O4 Mn4 O7 93.73(8) . . ?
O6 Mn4 O3 91.68(8) . . ?
O4 Mn4 O3 90.15(7) . . ?
O7 Mn4 O3 167.98(8) . . ?
O6 Mn4 N12 98.58(10) . . ?
O4 Mn4 N12 93.56(8) . . ?
O7 Mn4 N12 93.23(9) . . ?
O3 Mn4 N12 75.16(8) . . ?
O6 Mn4 N13 93.03(10) . . ?
O4 Mn4 N13 74.79(8) . . ?
O7 Mn4 N13 98.19(9) . . ?
O3 Mn4 N13 93.80(8) . . ?
N12 Mn4 N13 164.13(9) . . ?
O10 S1 O9 116.01(19) . . ?
O10 S1 O8 114.20(16) . . ?
O9 S1 O8 113.28(14) . . ?
O10 S1 C53 105.0(2) . . ?
O9 S1 C53 103.72(19) . . ?
O8 S1 C53 102.63(18) . . ?
O12 S2 O13 114.79(19) . . ?
O12 S2 O11 115.20(17) . . ?
O13 S2 O11 114.65(15) . . ?
O12 S2 C54 103.46(16) . . ?
O13 S2 C54 102.59(17) . . ?
O11 S2 C54 103.82(16) . . ?
O15 S3 O16 115.43(17) . . ?
O15 S3 O14 115.28(19) . . ?
O16 S3 O14 112.81(17) . . ?
O15 S3 C55 105.5(2) . . ?
O16 S3 C55 103.89(17) . . ?
O14 S3 C55 101.95(16) . . ?
S5 S4 O17 125.3(5) . . ?
S5 S4 O18 62.6(5) . . ?
O17 S4 O18 142.4(4) . . ?
S5 S4 O20 127.9(6) . . ?
O17 S4 O20 105.7(5) . . ?
O18 S4 O20 84.1(6) . . ?
S5 S4 C56 57.1(5) . . ?
O17 S4 C56 112.7(4) . . ?
O18 S4 C56 101.7(4) . . ?
O20 S4 C56 96.7(5) . . ?
S5 S4 C57 75.5(5) . . ?
O17 S4 C57 114.9(4) . . ?
O18 S4 C57 102.7(4) . . ?
O20 S4 C57 74.3(5) . . ?
C56 S4 C57 22.7(3) . . ?
S5 S4 O19 24.4(4) . . ?
O17 S4 O19 101.0(3) . . ?
O18 S4 O19 79.7(4) . . ?
O20 S4 O19 152.0(5) . . ?
C56 S4 O19 64.9(4) . . ?
C57 S4 O19 87.1(4) . . ?
S4 S5 O18 94.5(5) . . ?
S4 S5 O19 146.3(6) . . ?
O18 S5 O19 107.2(5) . . ?
S4 S5 O17 38.1(4) . . ?
O18 S5 O17 120.5(4) . . ?
O19 S5 O17 108.4(4) . . ?
S4 S5 C56 106.0(6) . . ?
O18 S5 C56 124.1(5) . . ?
O19 S5 C56 83.0(5) . . ?
O17 S5 C56 106.2(4) . . ?
S4 S5 C57 87.5(5) . . ?
O18 S5 C57 113.0(5) . . ?
O19 S5 C57 106.3(5) . . ?
O17 S5 C57 100.5(3) . . ?
C56 S5 C57 23.4(4) . . ?
S4 S5 O20 38.4(5) . . ?
O18 S5 O20 73.8(5) . . ?
O19 S5 O20 173.5(5) . . ?
O17 S5 O20 75.9(4) . . ?
C56 S5 O20 91.1(5) . . ?
C57 S5 O20 67.7(5) . . ?
C57 F10 C56 31.7(5) . . ?
C57 F11 C56 33.3(5) . . ?
C57 F12 O20 86.7(7) . . ?
C56 F13 O19 82.0(6) . . ?
C6 O1 Mn1 117.04(17) . . ?
C6 O1 Mn2 112.24(17) . . ?
Mn1 O1 Mn2 128.80(9) . . ?
C21 O2 Mn3 117.76(16) . . ?
C21 O2 Mn2 110.34(16) . . ?
Mn3 O2 Mn2 129.28(8) . . ?
C34 O3 Mn4 115.81(16) . . ?
C34 O3 Mn3 113.29(16) . . ?
Mn4 O3 Mn3 129.55(8) . . ?
C45 O4 Mn4 117.29(16) . . ?
C45 O4 Mn1 112.80(15) . . ?
Mn4 O4 Mn1 129.87(9) . . ?
S1 O8 Mn1 134.97(13) . . ?
S4 O17 S5 16.59(16) . . ?
S5 O18 S4 22.89(16) . . ?
S5 O19 F13 92.4(5) . . ?
S5 O19 S4 9.25(16) . . ?
F13 O19 S4 93.1(4) . . ?
S4 O20 F12 99.3(7) . . ?
S4 O20 S5 13.64(18) . . ?
F12 O20 S5 93.9(6) . . ?
C5 N1 C1 117.8(3) . . ?
C5 N1 Mn1 115.18(18) . . ?
C1 N1 Mn1 126.5(2) . . ?
C6 N2 N3 110.2(2) . . ?
C7 N3 N2 118.0(2) . . ?
C7 N3 Mn2 123.4(2) . . ?
N2 N3 Mn2 118.05(17) . . ?
C13 N4 C9 118.2(3) . . ?
C13 N4 Mn2 126.5(2) . . ?
C9 N4 Mn2 115.0(2) . . ?
C14 N5 C18 118.5(3) . . ?
C14 N5 Mn2 125.0(2) . . ?
C18 N5 Mn2 116.1(2) . . ?
C19 N6 N7 118.6(2) . . ?
C19 N6 Mn2 123.7(2) . . ?
N7 N6 Mn2 117.56(16) . . ?
C21 N7 N6 109.7(2) . . ?
C22 N8 C26 117.3(3) . . ?
C22 N8 Mn3 114.37(18) . . ?
C26 N8 Mn3 127.6(2) . . ?
C27 N9 C31 117.9(3) . . ?
C27 N9 Mn3 126.9(2) . . ?
C31 N9 Mn3 115.08(19) . . ?
C32 N10 N11 116.7(2) . . ?
C32 N10 Mn3 123.5(2) . . ?
N11 N10 Mn3 119.77(16) . . ?
C34 N11 N10 109.8(2) . . ?
C35 N12 C39 118.2(2) . . ?
C35 N12 Mn4 114.19(18) . . ?
C39 N12 Mn4 127.6(2) . . ?
C44 N13 C40 117.9(3) . . ?
C44 N13 Mn4 114.03(17) . . ?
C40 N13 Mn4 127.7(2) . . ?
C45 N14 N15 109.3(2) . . ?
C46 N15 N14 117.5(2) . . ?
C46 N15 Mn1 122.73(19) . . ?
N14 N15 Mn1 118.73(16) . . ?
C52 N16 C48 117.8(3) . . ?
C52 N16 Mn1 127.1(2) . . ?
C48 N16 Mn1 114.60(18) . . ?
N1 C1 C2 122.7(3) . . ?
C3 C2 C1 119.1(3) . . ?
C2 C3 C4 119.5(3) . . ?
C3 C4 C5 118.4(3) . . ?
N1 C5 C4 122.6(3) . . ?
N1 C5 C6 115.5(2) . . ?
C4 C5 C6 121.9(3) . . ?
N2 C6 O1 126.8(3) . . ?
N2 C6 C5 116.2(2) . . ?
O1 C6 C5 117.1(2) . . ?
N3 C7 C9 114.0(3) . . ?
N3 C7 C8 124.9(3) . . ?
C9 C7 C8 121.0(3) . . ?
N4 C9 C10 121.2(3) . . ?
N4 C9 C7 115.9(2) . . ?
C10 C9 C7 122.8(3) . . ?
C11 C10 C9 119.4(3) . . ?
C12 C11 C10 119.3(3) . . ?
C11 C12 C13 118.6(3) . . ?
N4 C13 C12 123.3(3) . . ?
N5 C14 C15 122.6(3) . . ?
C16 C15 C14 118.8(3) . . ?
C15 C16 C17 119.5(3) . . ?
C16 C17 C18 119.1(3) . . ?
N5 C18 C17 121.4(3) . . ?
N5 C18 C19 115.4(2) . . ?
C17 C18 C19 123.1(3) . . ?
N6 C19 C18 113.6(3) . . ?
N6 C19 C20 124.4(3) . . ?
C18 C19 C20 121.9(3) . . ?
O2 C21 N7 126.8(2) . . ?
O2 C21 C22 117.8(2) . . ?
N7 C21 C22 115.4(2) . . ?
N8 C22 C23 122.7(3) . . ?
N8 C22 C21 115.6(2) . . ?
C23 C22 C21 121.7(3) . . ?
C24 C23 C22 118.8(3) . . ?
C25 C24 C23 119.2(3) . . ?
C24 C25 C26 118.7(3) . . ?
N8 C26 C25 123.4(3) . . ?
N9 C27 C28 123.3(3) . . ?
C29 C28 C27 118.4(3) . . ?
C28 C29 C30 119.1(3) . . ?
C29 C30 C31 119.7(3) . . ?
N9 C31 C30 121.4(3) . . ?
N9 C31 C32 116.1(2) . . ?
C30 C31 C32 122.5(3) . . ?
N10 C32 C31 114.6(3) . . ?
N10 C32 C33 123.7(3) . . ?
C31 C32 C33 121.7(3) . . ?
O3 C34 N11 126.3(2) . . ?
O3 C34 C35 118.3(2) . . ?
N11 C34 C35 115.4(2) . . ?
N12 C35 C36 122.0(3) . . ?
N12 C35 C34 115.7(2) . . ?
C36 C35 C34 122.2(3) . . ?
C37 C36 C35 119.0(3) . . ?
C36 C37 C38 119.2(3) . . ?
C39 C38 C37 118.8(3) . . ?
N12 C39 C38 122.8(3) . . ?
N13 C40 C41 122.7(3) . . ?
C42 C41 C40 119.2(3) . . ?
C41 C42 C43 119.3(3) . . ?
C44 C43 C42 118.2(3) . . ?
N13 C44 C43 122.7(3) . . ?
N13 C44 C45 115.4(2) . . ?
C43 C44 C45 122.0(3) . . ?
O4 C45 N14 126.3(2) . . ?
O4 C45 C44 117.8(2) . . ?
N14 C45 C44 115.8(2) . . ?
N15 C46 C48 114.3(2) . . ?
N15 C46 C47 124.2(3) . . ?
C48 C46 C47 121.4(2) . . ?
N16 C48 C49 121.4(3) . . ?
N16 C48 C46 116.2(2) . . ?
C49 C48 C46 122.3(3) . . ?
C50 C49 C48 119.7(3) . . ?
C49 C50 C51 119.3(3) . . ?
C50 C51 C52 118.1(3) . . ?
N16 C52 C51 123.7(3) . . ?
F2 C53 F3 106.8(5) . . ?
F2 C53 F1 109.7(4) . . ?
F3 C53 F1 106.6(4) . . ?
F2 C53 S1 111.0(3) . . ?
F3 C53 S1 112.0(3) . . ?
F1 C53 S1 110.6(3) . . ?
F5 C54 F4 107.3(3) . . ?
F5 C54 F6 108.0(3) . . ?
F4 C54 F6 107.4(3) . . ?
F5 C54 S2 112.4(2) . . ?
F4 C54 S2 111.1(2) . . ?
F6 C54 S2 110.4(2) . . ?
F7 C55 F8 108.7(4) . . ?
F7 C55 F9 106.8(3) . . ?
F8 C55 F9 108.1(3) . . ?
F7 C55 S3 110.7(3) . . ?
F8 C55 S3 111.1(3) . . ?
F9 C55 S3 111.3(3) . . ?
C57 C56 F11 72.5(11) . . ?
C57 C56 F10 73.4(11) . . ?
F11 C56 F10 107.5(7) . . ?
C57 C56 F13 160.8(15) . . ?
F11 C56 F13 88.6(7) . . ?
F10 C56 F13 110.5(8) . . ?
C57 C56 S5 97.1(12) . . ?
F11 C56 S5 132.5(7) . . ?
F10 C56 S5 113.6(6) . . ?
F13 C56 S5 98.2(7) . . ?
C57 C56 S4 83.9(11) . . ?
F11 C56 S4 117.8(6) . . ?
F10 C56 S4 119.5(6) . . ?
F13 C56 S4 108.6(7) . . ?
S5 C56 S4 16.92(14) . . ?
C56 C57 F12 169.0(15) . . ?
C56 C57 F11 74.2(11) . . ?
F12 C57 F11 106.8(8) . . ?
C56 C57 F10 74.9(11) . . ?
F12 C57 F10 114.4(8) . . ?
F11 C57 F10 108.8(7) . . ?
C56 C57 S5 59.5(10) . . ?
F12 C57 S5 111.4(7) . . ?
F11 C57 S5 114.8(6) . . ?
F10 C57 S5 100.8(6) . . ?
C56 C57 S4 73.4(11) . . ?
F12 C57 S4 96.6(6) . . ?
F11 C57 S4 114.0(6) . . ?
F10 C57 S4 115.6(6) . . ?
S5 C57 S4 16.95(12) . . ?

loop_
_geom_bond_atom_site_label_1
_geom_bond_atom_site_label_2
_geom_bond_distance
_geom_bond_site_symmetry_2
_geom_bond_publ_flag
Mn1 O8 2.171(2) . ?
Mn1 N15 2.181(2) . ?
Mn1 O1 2.1840(19) . ?
Mn1 O4 2.2095(18) . ?
Mn1 N1 2.230(2) . ?
Mn1 N16 2.312(2) . ?
Mn2 N6 2.175(2) . ?
Mn2 N3 2.176(2) . ?
Mn2 O1 2.1938(19) . ?
Mn2 O2 2.2250(18) . ?
Mn2 N5 2.278(2) . ?
Mn2 N4 2.309(2) . ?
Mn3 O5 2.166(2) . ?
Mn3 O2 2.1791(18) . ?
Mn3 N10 2.191(2) . ?
Mn3 O3 2.2342(19) . ?
Mn3 N8 2.267(2) . ?
Mn3 N9 2.328(3) . ?
Mn4 O6 2.139(2) . ?
Mn4 O4 2.1605(18) . ?
Mn4 O7 2.178(2) . ?
Mn4 O3 2.1857(19) . ?
Mn4 N12 2.236(2) . ?
Mn4 N13 2.249(2) . ?
S1 O10 1.420(3) . ?
S1 O9 1.433(2) . ?
S1 O8 1.445(2) . ?
S1 C53 1.804(4) . ?
S2 O12 1.421(3) . ?
S2 O13 1.437(3) . ?
S2 O11 1.443(2) . ?
S2 C54 1.820(4) . ?
S3 O15 1.416(3) . ?
S3 O16 1.438(3) . ?
S3 O14 1.450(2) . ?
S3 C55 1.830(4) . ?
S4 S5 0.547(3) . ?
S4 O17 1.182(5) . ?
S4 O18 1.403(6) . ?
S4 O20 1.443(11) . ?
S4 C56 1.808(9) . ?
S4 C57 1.876(9) . ?
S4 O19 1.887(8) . ?
S5 O18 1.250(6) . ?
S5 O19 1.407(8) . ?
S5 O17 1.563(5) . ?
S5 C56 1.579(9) . ?
S5 C57 1.818(9) . ?
S5 O20 1.831(11) . ?
F1 C53 1.330(5) . ?
F2 C53 1.309(5) . ?
F3 C53 1.314(6) . ?
F4 C54 1.324(4) . ?
F5 C54 1.308(4) . ?
F6 C54 1.331(4) . ?
F7 C55 1.312(5) . ?
F8 C55 1.315(5) . ?
F9 C55 1.322(4) . ?
F10 C57 1.328(9) . ?
F10 C56 1.338(9) . ?
F11 C57 1.264(9) . ?
F11 C56 1.275(10) . ?
F12 C57 1.259(11) . ?
F12 O20 1.670(12) . ?
F13 C56 1.346(12) . ?
F13 O19 1.655(10) . ?
O1 C6 1.309(3) . ?
O2 C21 1.303(3) . ?
O3 C34 1.299(3) . ?
O4 C45 1.298(3) . ?
O21 C58 1.323(6) . ?
N1 C5 1.341(4) . ?
N1 C1 1.344(4) . ?
N2 C6 1.299(4) . ?
N2 N3 1.388(3) . ?
N3 C7 1.288(4) . ?
N4 C13 1.335(4) . ?
N4 C9 1.356(4) . ?
N5 C14 1.334(4) . ?
N5 C18 1.355(4) . ?
N6 C19 1.285(4) . ?
N6 N7 1.388(3) . ?
N7 C21 1.305(3) . ?
N8 C22 1.342(4) . ?
N8 C26 1.344(4) . ?
N9 C27 1.336(4) . ?
N9 C31 1.356(4) . ?
N10 C32 1.289(4) . ?
N10 N11 1.387(3) . ?
N11 C34 1.309(3) . ?
N12 C35 1.344(4) . ?
N12 C39 1.344(4) . ?
N13 C44 1.342(4) . ?
N13 C40 1.348(4) . ?
N14 C45 1.305(3) . ?
N14 N15 1.395(3) . ?
N15 C46 1.285(3) . ?
N16 C52 1.333(4) . ?
N16 C48 1.350(4) . ?
C1 C2 1.377(5) . ?
C2 C3 1.372(6) . ?
C3 C4 1.376(5) . ?
C4 C5 1.393(4) . ?
C5 C6 1.486(4) . ?
C7 C9 1.483(4) . ?
C7 C8 1.492(4) . ?
C9 C10 1.386(4) . ?
C10 C11 1.384(5) . ?
C11 C12 1.368(5) . ?
C12 C13 1.382(5) . ?
C14 C15 1.386(5) . ?
C15 C16 1.366(6) . ?
C16 C17 1.378(6) . ?
C17 C18 1.388(4) . ?
C18 C19 1.483(4) . ?
C19 C20 1.492(4) . ?
C21 C22 1.493(4) . ?
C22 C23 1.387(4) . ?
C23 C24 1.377(5) . ?
C24 C25 1.374(5) . ?
C25 C26 1.374(5) . ?
C27 C28 1.388(5) . ?
C28 C29 1.371(6) . ?
C29 C30 1.378(5) . ?
C30 C31 1.385(4) . ?
C31 C32 1.480(4) . ?
C32 C33 1.488(4) . ?
C34 C35 1.493(4) . ?
C35 C36 1.393(4) . ?
C36 C37 1.380(5) . ?
C37 C38 1.382(5) . ?
C38 C39 1.380(4) . ?
C40 C41 1.372(5) . ?
C41 C42 1.370(5) . ?
C42 C43 1.394(4) . ?
C43 C44 1.383(4) . ?
C44 C45 1.497(4) . ?
C46 C48 1.486(4) . ?
C46 C47 1.486(4) . ?
C48 C49 1.394(4) . ?
C49 C50 1.368(5) . ?
C50 C51 1.376(5) . ?
C51 C52 1.384(5) . ?
C56 C57 0.728(10) . ?
